data_4302123
loop_
_publ_author_name
'Simon Grabowsky'
'Maxie F. Hesse'
'Carsten Paulmann'
'Peter Luger'
'Jens Beckmann'

_publ_contact_author
;
  Prof. Dr. Jens Beckmann
  Freie Universitaet Berlin
  Institut fuer Chemie und Biochemie
  Anorganische Chemie
  Fabeckstr. 34-36
  14195 Berlin
  Germany
;
_publ_contact_author_email beckmann@chemie.fu-berlin.de
_publ_contact_author_fax 0049-30-838-52440
_publ_contact_author_phone 0049-30-838-54697
_publ_section_title
;
How to Make the Ionic Si-O Bond More Covalent and the Si-O-Si Linkage
a Better Acceptor for Hydrogen Bonding
;
_journal_name_full 'Inorganic Chemistry'
_journal_page_first 4384
_journal_page_last 4393
_journal_paper_doi 10.1021/ic900074r
_journal_volume 48
_journal_year 2009
_chemical_formula_moiety 'C12 H22 O2 Si3'
_chemical_formula_sum 'C12 H22 O2 Si3'
_chemical_formula_weight 282.57
_chemical_name_common 'silanol - strained siloxane'
_space_group_IT_number 14
_symmetry_cell_setting monoclinic
_symmetry_space_group_name_Hall '-P 2yn'
_symmetry_space_group_name_H-M 'P 1 21/n 1'
_atom_sites_solution_hydrogens geom
_atom_sites_solution_primary direct
_atom_sites_solution_secondary difmap
_cell_angle_alpha 90.00
_cell_angle_beta 103.59(3)
_cell_angle_gamma 90.00
_cell_formula_units_Z 4
_cell_length_a 8.922(2)
_cell_length_b 16.700(3)
_cell_length_c 11.151(2)
_cell_measurement_reflns_used 4124
_cell_measurement_temperature 240
_cell_measurement_theta_max 35.5
_cell_measurement_theta_min 11.3
_cell_volume 1615.0(6)
_computing_cell_refinement 'XDS Kabsch, W. J. Appl. Cryst. 26, 795 (1993)'
_computing_data_collection 'XDS Kabsch, W. J. Appl. Cryst. 26, 795 (1993)'
_computing_data_reduction 'SORTAV Blessing, R. J. Appl. Cryst. 22, 396 (1989)'
_computing_molecular_graphics 'Volkov et al, (2006)'
_computing_publication_material 'Volkov et al, (2006)'
_computing_structure_refinement 'Volkov et al, (2006)'
_computing_structure_solution 'SHELXS-97 (Sheldrick, 1990)'
_diffrn_ambient_temperature 240
_diffrn_measured_fraction_theta_full 1.0
_diffrn_measured_fraction_theta_max 0.963
_diffrn_measurement_device_type 'MarCCD 165 detector'
_diffrn_measurement_method 'phi scans'
_diffrn_radiation_type synchrotron
_diffrn_radiation_wavelength 0.5600
_diffrn_reflns_av_R_equivalents 0.0288
_diffrn_reflns_av_sigmaI/netI 0.0327
_diffrn_reflns_limit_h_max 17
_diffrn_reflns_limit_h_min -18
_diffrn_reflns_limit_k_max 34
_diffrn_reflns_limit_k_min 0
_diffrn_reflns_limit_l_max 23
_diffrn_reflns_limit_l_min 0
_diffrn_reflns_number 208742
_diffrn_reflns_theta_full 34.0
_diffrn_reflns_theta_max 35.5
_diffrn_reflns_theta_min 1.8
_diffrn_standards_decay_% 0
_exptl_absorpt_coefficient_mu 0.150
_exptl_absorpt_correction_type none
_exptl_crystal_colour colourless
_exptl_crystal_density_diffrn 1.162
_exptl_crystal_density_method 'not measured'
_exptl_crystal_description block
_exptl_crystal_F_000 608
_exptl_crystal_size_max 0.4
_exptl_crystal_size_mid 0.4
_exptl_crystal_size_min 0.3
_refine_diff_density_max 0.199
_refine_diff_density_min -0.212
_refine_diff_density_rms 0.016
_refine_ls_extinction_method none
_refine_ls_goodness_of_fit_ref 1.01
_refine_ls_hydrogen_treatment refU
_refine_ls_matrix_type full
_refine_ls_number_parameters 300
_refine_ls_number_reflns 5899
_refine_ls_number_restraints 0
_refine_ls_R_factor_all 0.090
_refine_ls_R_factor_gt 0.028
_refine_ls_R_Fsqd_factor 0.031
_refine_ls_shift/su_max 0
_refine_ls_structure_factor_coef Fsqd
_refine_ls_weighting_details
;
calc w1 = 1/[s^2^(Fo)]
;
_refine_ls_weighting_scheme calc
_refine_ls_wR_factor_ref 0.052
_reflns_number_gt 5899
_reflns_number_total 14536
_reflns_threshold_expression >2sigma(I)
_cod_data_source_file ic900074r_si_001.cif
_cod_data_source_block SilanolSiloxan240K
_cod_original_sg_symbol_H-M 'P 21/n'
_cod_database_code 4302123

loop_
_symmetry_equiv_pos_as_xyz
'x, y, z'
'-x+1/2, y+1/2, -z+1/2'
'-x, -y, -z'
'x-1/2, -y-1/2, z-1/2'

loop_
_atom_site_aniso_label
_atom_site_aniso_U_11
_atom_site_aniso_U_22
_atom_site_aniso_U_33
_atom_site_aniso_U_12
_atom_site_aniso_U_13
_atom_site_aniso_U_23
Si1 0.03767(7) 0.04814(8) 0.03923(8) -0.00370(6) 0.01175(6) 0.00670(6)
Si2 0.03948(8) 0.06257(10) 0.03824(8) 0.01196(6) 0.01210(6) 0.01278(7)
Si3 0.03671(7) 0.03941(8) 0.04843(10) 0.00383(5) 0.00186(6) -0.00844(6)
O1 0.0428(5) 0.0607(5) 0.0398(3) 0.0048(3) 0.0124(3) 0.0146(4)
O2 0.0409(4) 0.0477(4) 0.0561(4) -0.0043(3) 0.0113(4) -0.0118(4)
C1 0.0322(2) 0.0371(2) 0.0319(2) -0.00172(17) 0.00703(18) 0.00125(19)
C2 0.0335(2) 0.0469(3) 0.0350(2) 0.00138(19) 0.00961(19) 0.0059(2)
C3 0.0403(3) 0.0635(4) 0.0483(3) -0.0014(3) 0.0161(3) 0.0141(3)
C4 0.0514(4) 0.0645(4) 0.0563(4) -0.0037(3) 0.0167(3) 0.0232(4)
C5 0.0480(4) 0.0491(3) 0.0496(3) -0.0007(3) 0.0080(3) 0.0148(3)
C6 0.0367(2) 0.0371(2) 0.0371(2) -0.0005(2) 0.0041(2) 0.0015(2)
C7 0.1201(8) 0.0885(6) 0.0687(5) 0.0583(6) 0.0487(6) 0.0267(5)
C8 0.0456(4) 0.1288(8) 0.0684(5) -0.0099(4) -0.0091(4) 0.0281(6)
C9 0.0728(5) 0.1100(7) 0.0632(5) 0.0195(5) 0.0419(4) 0.0130(5)
C10 0.0772(5) 0.0575(4) 0.0813(6) -0.0270(4) -0.0060(4) 0.0192(4)
C11 0.0622(4) 0.0606(4) 0.0748(5) 0.0164(3) -0.0088(4) 0.0134(4)
C12 0.0643(4) 0.0683(4) 0.0886(6) 0.0006(3) 0.0199(4) -0.0410(4)

loop_
_atom_site_label
_atom_site_fract_x
_atom_site_fract_y
_atom_site_fract_z
_atom_site_occupancy
_atom_site_symmetry_multiplicity
_atom_site_U_iso_or_equiv
Si1 0.961092(19) 0.221533(10) 0.514075(16) 1 4 0.041
Si2 0.64155(2) 0.232449(11) 0.505097(16) 1 4 0.046
Si3 1.20281(2) 0.076010(12) 0.72333(2) 1 4 0.043
O1 0.78572(13) 0.25419(4) 0.44022(9) 1 4 0.047
O2 1.28708(8) 0.16312(8) 0.71492(13) 1 4 0.048
C1 0.90300(7) 0.15102(3) 0.62838(5) 1 4 0.034
C2 0.74461(7) 0.16029(3) 0.62458(5) 1 4 0.038
C3 0.67416(9) 0.11422(5) 0.70039(7) 1 4 0.050
C4 0.75952(11) 0.05696(5) 0.77780(8) 1 4 0.057
C5 0.91572(10) 0.04686(4) 0.78055(7) 1 4 0.050
C6 0.99079(7) 0.09350(4) 0.70813(6) 1 4 0.038
C7 0.57270(14) 0.32384(7) 0.56911(10) 1 4 0.088
C8 0.48123(10) 0.18440(8) 0.39391(10) 1 4 0.085
C9 1.04753(11) 0.17475(7) 0.39662(9) 1 4 0.078
C10 1.07396(11) 0.31083(6) 0.57848(9) 1 4 0.076
C11 1.28798(10) 0.02776(5) 0.87407(10) 1 4 0.070
C12 1.24273(10) 0.01311(5) 0.59754(10) 1 4 0.073
H3 0.553179 0.123168 0.69769 1 4 0.096(5)
H4 0.708716 0.019824 0.837384 1 4 0.096(5)
H5 0.981277 0.000755 0.838325 1 4 0.091(5)
H7A 0.660196 0.345812 0.643022 1 4 0.188(13)
H7B 0.473203 0.310692 0.601858 1 4 0.133(8)
H7C 0.545945 0.3685 0.499958 1 4 0.111(7)
H8A 0.427723 0.226609 0.326478 1 4 0.091(6)
H8B 0.399393 0.162722 0.441104 1 4 0.128(7)
H8C 0.52393 0.135832 0.350676 1 4 0.131(8)
H9A 0.975189 0.127961 0.352292 1 4 0.099(6)
H9B 1.156645 0.150489 0.439408 1 4 0.112(7)
H9C 1.060634 0.217926 0.330276 1 4 0.103(6)
H10A 1.102729 0.344112 0.506209 1 4 0.149(10)
H10B 1.176663 0.292502 0.641215 1 4 0.141(9)
H10C 1.008476 0.346934 0.625326 1 4 0.131(8)
H11A 1.407115 0.017204 0.883139 1 4 0.079(5)
H11B 1.231422 -0.027332 0.880151 1 4 0.090(6)
H11C 1.272532 0.065335 0.946776 1 4 0.089(6)
H12A 1.169037 0.030424 0.512535 1 4 0.158(10)
H12B 1.222518 -0.04781 0.614862 1 4 0.139(8)
H12C 1.359021 0.020611 0.592668 1 4 0.104(6)
H2O 1.28466 0.198109 0.783571 1 4 0.039(7)

loop_
_geom_angle_atom_site_label_1
_geom_angle_atom_site_label_2
_geom_angle_atom_site_label_3
_geom_angle
_geom_angle_site_symmetry_1
_geom_angle_site_symmetry_2
_geom_angle_site_symmetry_3
_geom_angle_publ_flag
O1 Si1 C1 99.28(4) 1_555 1_555 1_555 yes
O1 Si1 C9 106.65(4) 1_555 1_555 1_555 yes
O1 Si1 C10 106.77(4) 1_555 1_555 1_555 yes
C1 Si1 C9 116.17(4) 1_555 1_555 1_555 yes
C1 Si1 C10 116.76(3) 1_555 1_555 1_555 yes
C9 Si1 C10 109.73(5) 1_555 1_555 1_555 yes
O1 Si2 C2 98.63(5) 1_555 1_555 1_555 yes
O1 Si2 C7 110.48(4) 1_555 1_555 1_555 yes
O1 Si2 C8 111.17(4) 1_555 1_555 1_555 yes
C2 Si2 C7 114.14(4) 1_555 1_555 1_555 yes
C2 Si2 C8 111.89(4) 1_555 1_555 1_555 yes
C7 Si2 C8 110.08(6) 1_555 1_555 1_555 yes
O2 Si3 C6 108.65(3) 1_555 1_555 1_555 yes
O2 Si3 C11 109.80(5) 1_555 1_555 1_555 yes
O2 Si3 C12 106.59(7) 1_555 1_555 1_555 yes
C6 Si3 C11 109.74(4) 1_555 1_555 1_555 yes
C6 Si3 C12 112.81(3) 1_555 1_555 1_555 yes
C11 Si3 C12 109.18(4) 1_555 1_555 1_555 yes
Si1 O1 Si2 116.37(7) 1_555 1_555 1_555 yes
Si3 O2 H2O 113.10 1_555 1_555 1_555 yes
Si1 C1 C2 109.97(5) 1_555 1_555 1_555 yes
Si1 C1 C6 130.28(5) 1_555 1_555 1_555 yes
C2 C1 C6 119.72(4) 1_555 1_555 1_555 yes
Si2 C2 C1 114.40(5) 1_555 1_555 1_555 yes
Si2 C2 C3 124.76(6) 1_555 1_555 1_555 yes
C1 C2 C3 120.72(5) 1_555 1_555 1_555 yes
C2 C3 C4 119.74(6) 1_555 1_555 1_555 yes
C2 C3 H3 119.63 1_555 1_555 1_555 yes
C4 C3 H3 120.63 1_555 1_555 1_555 yes
C3 C4 C5 119.68(5) 1_555 1_555 1_555 yes
C3 C4 H4 121.86 1_555 1_555 1_555 yes
C5 C4 H4 118.46 1_555 1_555 1_555 yes
C4 C5 C6 122.00(6) 1_555 1_555 1_555 yes
C4 C5 H5 119.70 1_555 1_555 1_555 yes
C6 C5 H5 118.28 1_555 1_555 1_555 yes
Si3 C6 C1 123.96(5) 1_555 1_555 1_555 yes
Si3 C6 C5 117.93(6) 1_555 1_555 1_555 yes
C1 C6 C5 118.11(5) 1_555 1_555 1_555 yes
Si2 C7 H7A 109.60 1_555 1_555 1_555 yes
Si2 C7 H7B 110.07 1_555 1_555 1_555 yes
Si2 C7 H7C 109.79 1_555 1_555 1_555 yes
H7A C7 H7B 109.14 1_555 1_555 1_555 yes
H7A C7 H7C 108.75 1_555 1_555 1_555 yes
H7B C7 H7C 109.46 1_555 1_555 1_555 yes
Si2 C8 H8A 109.70 1_555 1_555 1_555 yes
Si2 C8 H8B 109.35 1_555 1_555 1_555 yes
Si2 C8 H8C 109.54 1_555 1_555 1_555 yes
H8A C8 H8B 109.38 1_555 1_555 1_555 yes
H8A C8 H8C 109.69 1_555 1_555 1_555 yes
H8B C8 H8C 109.16 1_555 1_555 1_555 yes
Si1 C9 H9A 109.49 1_555 1_555 1_555 yes
Si1 C9 H9B 109.63 1_555 1_555 1_555 yes
Si1 C9 H9C 109.95 1_555 1_555 1_555 yes
H9A C9 H9B 108.84 1_555 1_555 1_555 yes
H9A C9 H9C 109.36 1_555 1_555 1_555 yes
H9B C9 H9C 109.55 1_555 1_555 1_555 yes
Si1 C10 H10A 109.58 1_555 1_555 1_555 yes
Si1 C10 H10B 109.36 1_555 1_555 1_555 yes
Si1 C10 H10C 109.75 1_555 1_555 1_555 yes
H10A C10 H10B 109.12 1_555 1_555 1_555 yes
H10A C10 H10C 109.69 1_555 1_555 1_555 yes
H10B C10 H10C 109.32 1_555 1_555 1_555 yes
Si3 C11 H11A 110.29 1_555 1_555 1_555 yes
Si3 C11 H11B 109.57 1_555 1_555 1_555 yes
Si3 C11 H11C 109.66 1_555 1_555 1_555 yes
H11A C11 H11B 109.39 1_555 1_555 1_555 yes
H11A C11 H11C 109.50 1_555 1_555 1_555 yes
H11B C11 H11C 108.41 1_555 1_555 1_555 yes
Si3 C12 H12A 109.48 1_555 1_555 1_555 yes
Si3 C12 H12B 109.59 1_555 1_555 1_555 yes
Si3 C12 H12C 109.67 1_555 1_555 1_555 yes
H12A C12 H12B 109.22 1_555 1_555 1_555 yes
H12A C12 H12C 109.36 1_555 1_555 1_555 yes
H12B C12 H12C 109.50 1_555 1_555 1_555 yes

loop_
_geom_bond_atom_site_label_1
_geom_bond_atom_site_label_2
_geom_bond_distance
_geom_bond_site_symmetry_1
_geom_bond_site_symmetry_2
_geom_bond_publ_flag
Si1 O1 1.6788(12) 1_555 1_555 yes
Si1 C1 1.8948(6) 1_555 1_555 yes
Si1 C9 1.8426(9) 1_555 1_555 yes
Si1 C10 1.8477(9) 1_555 1_555 yes
Si2 O1 1.6574(11) 1_555 1_555 yes
Si2 C2 1.8702(6) 1_555 1_555 yes
Si2 C7 1.8498(10) 1_555 1_555 yes
Si2 C8 1.8423(11) 1_555 1_555 yes
Si3 O2 1.6503(14) 1_555 1_555 yes
Si3 C6 1.8820(6) 1_555 1_555 yes
Si3 C11 1.8579(10) 1_555 1_555 yes
Si3 C12 1.8528(9) 1_555 1_555 yes
O2 H2O 0.9673 1_555 1_555 yes
C1 C2 1.4123(7) 1_555 1_555 yes
C1 C6 1.4140(8) 1_555 1_555 yes
C2 C3 1.3969(9) 1_555 1_555 yes
C3 C4 1.3895(11) 1_555 1_555 yes
C3 H3 1.0831 1_555 1_555 yes
C4 C5 1.3969(11) 1_555 1_555 yes
C4 H4 1.0831 1_555 1_555 yes
C5 C6 1.4006(10) 1_555 1_555 yes
C5 H5 1.0830 1_555 1_555 yes
C7 H7A 1.0588 1_555 1_555 yes
C7 H7B 1.0592 1_555 1_555 yes
C7 H7C 1.0590 1_555 1_555 yes
C8 H8A 1.0591 1_555 1_555 yes
C8 H8B 1.0591 1_555 1_555 yes
C8 H8C 1.0590 1_555 1_555 yes
C9 H9A 1.0591 1_555 1_555 yes
C9 H9B 1.0590 1_555 1_555 yes
C9 H9C 1.0589 1_555 1_555 yes
C10 H10A 1.0590 1_555 1_555 yes
C10 H10B 1.0590 1_555 1_555 yes
C10 H10C 1.0588 1_555 1_555 yes
C11 H11A 1.0586 1_555 1_555 yes
C11 H11B 1.0592 1_555 1_555 yes
C11 H11C 1.0595 1_555 1_555 yes
C12 H12A 1.0590 1_555 1_555 yes
C12 H12B 1.0589 1_555 1_555 yes
C12 H12C 1.0591 1_555 1_555 yes

loop_
_geom_torsion_atom_site_label_1
_geom_torsion_atom_site_label_2
_geom_torsion_atom_site_label_3
_geom_torsion_atom_site_label_4
_geom_torsion
_geom_torsion_site_symmetry_1
_geom_torsion_site_symmetry_2
_geom_torsion_site_symmetry_3
_geom_torsion_site_symmetry_4
_geom_torsion_publ_flag
C1 Si1 O1 Si2 12.18(5) 1_555 1_555 1_555 1_555 yes
O1 Si1 C1 C2 -9.03(5) 1_555 1_555 1_555 1_555 yes
O1 Si1 C1 C6 169.23(7) 1_555 1_555 1_555 1_555 yes
C9 Si1 O1 Si2 133.19(7) 1_555 1_555 1_555 1_555 yes
O1 Si1 C9 H9A -57.87 1_555 1_555 1_555 1_555 yes
O1 Si1 C9 H9B -177.20 1_555 1_555 1_555 1_555 yes
O1 Si1 C9 H9C 62.31 1_555 1_555 1_555 1_555 yes
C10 Si1 O1 Si2 -109.54(7) 1_555 1_555 1_555 1_555 yes
O1 Si1 C10 H10A -72.19 1_555 1_555 1_555 1_555 yes
O1 Si1 C10 H10B 168.24 1_555 1_555 1_555 1_555 yes
O1 Si1 C10 H10C 48.33 1_555 1_555 1_555 1_555 yes
C9 Si1 C1 C2 -122.84(6) 1_555 1_555 1_555 1_555 yes
C9 Si1 C1 C6 55.42(6) 1_555 1_555 1_555 1_555 yes
C1 Si1 C9 H9A 51.67 1_555 1_555 1_555 1_555 yes
C1 Si1 C9 H9B -67.66 1_555 1_555 1_555 1_555 yes
C1 Si1 C9 H9C 171.85 1_555 1_555 1_555 1_555 yes
C10 Si1 C1 C2 105.17(6) 1_555 1_555 1_555 1_555 yes
C10 Si1 C1 C6 -76.57(6) 1_555 1_555 1_555 1_555 yes
C1 Si1 C10 H10A 177.90 1_555 1_555 1_555 1_555 yes
C1 Si1 C10 H10B 58.33 1_555 1_555 1_555 1_555 yes
C1 Si1 C10 H10C -61.58 1_555 1_555 1_555 1_555 yes
C10 Si1 C9 H9A -173.16 1_555 1_555 1_555 1_555 yes
C10 Si1 C9 H9B 67.51 1_555 1_555 1_555 1_555 yes
C10 Si1 C9 H9C -52.98 1_555 1_555 1_555 1_555 yes
C9 Si1 C10 H10A 43.03 1_555 1_555 1_555 1_555 yes
C9 Si1 C10 H10B -76.55 1_555 1_555 1_555 1_555 yes
C9 Si1 C10 H10C 163.54 1_555 1_555 1_555 1_555 yes
C2 Si2 O1 Si1 -10.47(5) 1_555 1_555 1_555 1_555 yes
O1 Si2 C2 C1 3.68(5) 1_555 1_555 1_555 1_555 yes
O1 Si2 C2 C3 -172.35(7) 1_555 1_555 1_555 1_555 yes
C7 Si2 O1 Si1 109.41(7) 1_555 1_555 1_555 1_555 yes
O1 Si2 C7 H7A -65.97 1_555 1_555 1_555 1_555 yes
O1 Si2 C7 H7B 173.99 1_555 1_555 1_555 1_555 yes
O1 Si2 C7 H7C 53.42 1_555 1_555 1_555 1_555 yes
C8 Si2 O1 Si1 -128.06(7) 1_555 1_555 1_555 1_555 yes
O1 Si2 C8 H8A -69.27 1_555 1_555 1_555 1_555 yes
O1 Si2 C8 H8B 170.78 1_555 1_555 1_555 1_555 yes
O1 Si2 C8 H8C 51.19 1_555 1_555 1_555 1_555 yes
C7 Si2 C2 C1 -113.43(6) 1_555 1_555 1_555 1_555 yes
C7 Si2 C2 C3 70.54(7) 1_555 1_555 1_555 1_555 yes
C2 Si2 C7 H7A 44.08 1_555 1_555 1_555 1_555 yes
C2 Si2 C7 H7B -75.96 1_555 1_555 1_555 1_555 yes
C2 Si2 C7 H7C 163.47 1_555 1_555 1_555 1_555 yes
C8 Si2 C2 C1 120.72(6) 1_555 1_555 1_555 1_555 yes
C8 Si2 C2 C3 -55.31(7) 1_555 1_555 1_555 1_555 yes
C2 Si2 C8 H8A -178.47 1_555 1_555 1_555 1_555 yes
C2 Si2 C8 H8B 61.57 1_555 1_555 1_555 1_555 yes
C2 Si2 C8 H8C -58.01 1_555 1_555 1_555 1_555 yes
C8 Si2 C7 H7A 170.87 1_555 1_555 1_555 1_555 yes
C8 Si2 C7 H7B 50.83 1_555 1_555 1_555 1_555 yes
C8 Si2 C7 H7C -69.73 1_555 1_555 1_555 1_555 yes
C7 Si2 C8 H8A 53.48 1_555 1_555 1_555 1_555 yes
C7 Si2 C8 H8B -66.47 1_555 1_555 1_555 1_555 yes
C7 Si2 C8 H8C 173.94 1_555 1_555 1_555 1_555 yes
O2 Si3 C6 C1 37.83(7) 1_555 1_555 1_555 1_555 yes
O2 Si3 C6 C5 -141.95(7) 1_555 1_555 1_555 1_555 yes
C6 Si3 O2 H2O 65.84 1_555 1_555 1_555 1_555 yes
O2 Si3 C11 H11A -61.15 1_555 1_555 1_555 1_555 yes
O2 Si3 C11 H11B 178.38 1_555 1_555 1_555 1_555 yes
O2 Si3 C11 H11C 59.51 1_555 1_555 1_555 1_555 yes
C11 Si3 O2 H2O -54.18 1_555 1_555 1_555 1_555 yes
O2 Si3 C12 H12A -77.77 1_555 1_555 1_555 1_555 yes
O2 Si3 C12 H12B 162.47 1_555 1_555 1_555 1_555 yes
O2 Si3 C12 H12C 42.23 1_555 1_555 1_555 1_555 yes
C12 Si3 O2 H2O -172.32 1_555 1_555 1_555 1_555 yes
C11 Si3 C6 C1 157.89(6) 1_555 1_555 1_555 1_555 yes
C11 Si3 C6 C5 -21.89(6) 1_555 1_555 1_555 1_555 yes
C6 Si3 C11 H11A 179.50 1_555 1_555 1_555 1_555 yes
C6 Si3 C11 H11B 59.03 1_555 1_555 1_555 1_555 yes
C6 Si3 C11 H11C -59.84 1_555 1_555 1_555 1_555 yes
C12 Si3 C6 C1 -80.13(6) 1_555 1_555 1_555 1_555 yes
C12 Si3 C6 C5 100.09(6) 1_555 1_555 1_555 1_555 yes
C6 Si3 C12 H12A 41.40 1_555 1_555 1_555 1_555 yes
C6 Si3 C12 H12B -78.37 1_555 1_555 1_555 1_555 yes
C6 Si3 C12 H12C 161.39 1_555 1_555 1_555 1_555 yes
C12 Si3 C11 H11A 55.38 1_555 1_555 1_555 1_555 yes
C12 Si3 C11 H11B -65.09 1_555 1_555 1_555 1_555 yes
C12 Si3 C11 H11C 176.04 1_555 1_555 1_555 1_555 yes
C11 Si3 C12 H12A 163.69 1_555 1_555 1_555 1_555 yes
C11 Si3 C12 H12B 43.92 1_555 1_555 1_555 1_555 yes
C11 Si3 C12 H12C -76.32 1_555 1_555 1_555 1_555 yes
Si1 C1 C2 Si2 3.41(3) 1_555 1_555 1_555 1_555 yes
Si1 C1 C2 C3 179.62(8) 1_555 1_555 1_555 1_555 yes
Si1 C1 C6 Si3 2.61(3) 1_555 1_555 1_555 1_555 yes
Si1 C1 C6 C5 -177.61(9) 1_555 1_555 1_555 1_555 yes
C6 C1 C2 Si2 -175.06(7) 1_555 1_555 1_555 1_555 yes
C2 C1 C6 Si3 -179.27(8) 1_555 1_555 1_555 1_555 yes
C6 C1 C2 C3 1.15(6) 1_555 1_555 1_555 1_555 yes
C2 C1 C6 C5 0.51(6) 1_555 1_555 1_555 1_555 yes
Si2 C2 C3 C4 173.87(10) 1_555 1_555 1_555 1_555 yes
Si2 C2 C3 H3 -5.63 1_555 1_555 1_555 1_555 yes
C1 C2 C3 C4 -1.93(7) 1_555 1_555 1_555 1_555 yes
C1 C2 C3 H3 178.58 1_555 1_555 1_555 1_555 yes
C2 C3 C4 C5 1.02(7) 1_555 1_555 1_555 1_555 yes
C2 C3 C4 H4 -179.55 1_555 1_555 1_555 1_555 yes
H3 C3 C4 C5 -179.48 1_555 1_555 1_555 1_555 yes
H3 C3 C4 H4 -0.06 1_555 1_555 1_555 1_555 yes
C3 C4 C5 C6 0.67(7) 1_555 1_555 1_555 1_555 yes
C3 C4 C5 H5 -177.74 1_555 1_555 1_555 1_555 yes
H4 C4 C5 C6 -178.78 1_555 1_555 1_555 1_555 yes
H4 C4 C5 H5 2.82 1_555 1_555 1_555 1_555 yes
C4 C5 C6 Si3 178.37(10) 1_555 1_555 1_555 1_555 yes
C4 C5 C6 C1 -1.42(7) 1_555 1_555 1_555 1_555 yes
H5 C5 C6 Si3 -3.20 1_555 1_555 1_555 1_555 yes
H5 C5 C6 C1 177.01 1_555 1_555 1_555 1_555 yes
